data_4304206
loop_
_publ_author_name
'Wayne A. Chomitz'
'Seth F. Mickenberg'
'John Arnold'

_publ_section_title
;
First-Row Transition Metal-Halide Complexes Supported by a Monoanionic
[N2P2] Ligand
;
_journal_name_full 'Inorganic Chemistry'
_journal_page_first 373
_journal_page_last 380
_journal_paper_doi 10.1021/ic701670u
_journal_volume 47
_journal_year 2008
_chemical_formula_moiety 'C16 H36 Li N P2'
_chemical_formula_sum 'C16 H36 Li N P2'
_chemical_formula_weight 311.34
_chemical_name_systematic
; 
 ? 
;
_space_group_IT_number 14
_symmetry_cell_setting monoclinic
_symmetry_space_group_name_Hall '-P 2yn'
_symmetry_space_group_name_H-M 'P 1 21/n 1'
_atom_sites_solution_hydrogens geom
_atom_sites_solution_primary direct
_atom_sites_solution_secondary difmap
_audit_creation_method SHELXL-97
_cell_angle_alpha 90.00
_cell_angle_beta 99.947(3)
_cell_angle_gamma 90.00
_cell_formula_units_Z 8
_cell_length_a 13.935(3)
_cell_length_b 9.6238(19)
_cell_length_c 30.537(6)
_cell_measurement_reflns_used 8199
_cell_measurement_temperature 141(2)
_cell_measurement_theta_max 22.9
_cell_measurement_theta_min 3.4
_cell_volume 4033.7(14)
_computing_cell_refinement 'Bruker SAINT v7.07'
_computing_data_collection 'Bruker SMART v5.054d'
_computing_data_reduction 'Bruker SAINT v7.07'
_computing_structure_refinement 'SHELXL-97 (Sheldrick, 1997)'
_computing_structure_solution 'SHELXS-97 (Sheldrick, 1990)'
_diffrn_ambient_temperature 141(2)
_diffrn_measured_fraction_theta_full 0.938
_diffrn_measured_fraction_theta_max 0.938
_diffrn_measurement_device_type 'SMART 1000'
_diffrn_measurement_method '\w scans'
_diffrn_radiation_monochromator graphite
_diffrn_radiation_source 'fine-focus sealed tube'
_diffrn_radiation_type MoK\a
_diffrn_radiation_wavelength 0.71073
_diffrn_reflns_av_R_equivalents 0.0681
_diffrn_reflns_av_sigmaI/netI 0.1536
_diffrn_reflns_limit_h_max 14
_diffrn_reflns_limit_h_min -17
_diffrn_reflns_limit_k_max 11
_diffrn_reflns_limit_k_min -11
_diffrn_reflns_limit_l_max 38
_diffrn_reflns_limit_l_min -19
_diffrn_reflns_number 18971
_diffrn_reflns_theta_full 26.37
_diffrn_reflns_theta_max 26.37
_diffrn_reflns_theta_min 3.44
_diffrn_standards_decay_% 0
_diffrn_standards_interval_count 0
_diffrn_standards_interval_time 0
_diffrn_standards_number 0
_exptl_absorpt_coefficient_mu 0.208
_exptl_absorpt_correction_T_max 1.00
_exptl_absorpt_correction_T_min 0.86
_exptl_absorpt_correction_type empirical
_exptl_absorpt_process_details 'Blessing, 1995'
_exptl_crystal_colour colorless
_exptl_crystal_density_diffrn 1.025
_exptl_crystal_density_method 'not measured'
_exptl_crystal_description block
_exptl_crystal_F_000 1376
_exptl_crystal_size_max 0.37
_exptl_crystal_size_mid 0.37
_exptl_crystal_size_min 0.22
_refine_diff_density_max 0.302
_refine_diff_density_min -0.235
_refine_diff_density_rms 0.057
_refine_ls_extinction_method none
_refine_ls_goodness_of_fit_ref 0.828
_refine_ls_hydrogen_treatment constr
_refine_ls_matrix_type full
_refine_ls_number_parameters 361
_refine_ls_number_reflns 7724
_refine_ls_number_restraints 0
_refine_ls_restrained_S_all 0.828
_refine_ls_R_factor_all 0.1113
_refine_ls_R_factor_gt 0.0500
_refine_ls_shift/su_max 0.003
_refine_ls_shift/su_mean 0.000
_refine_ls_structure_factor_coef Fsqd
_refine_ls_weighting_details 'calc w=1/[\s^2^(Fo^2^)+(0.0400P)^2^+0.0000P] where P=(Fo^2^+2Fc^2^)/3'
_refine_ls_weighting_scheme calc
_refine_ls_wR_factor_gt 0.1014
_refine_ls_wR_factor_ref 0.1115
_reflns_number_gt 3657
_reflns_number_total 7724
_reflns_threshold_expression >2sigma(I)
_cod_data_source_file ic701670u-file005.cif
_cod_data_source_block wacnppxs
_cod_original_cell_volume 4033.8(14)
_cod_database_code 4304206

loop_
_symmetry_equiv_pos_as_xyz
'x, y, z'
'-x+1/2, y+1/2, -z+1/2'
'-x, -y, -z'
'x-1/2, -y-1/2, z-1/2'

loop_
_atom_site_label
_atom_site_type_symbol
_atom_site_fract_x
_atom_site_fract_y
_atom_site_fract_z
_atom_site_U_iso_or_equiv
_atom_site_adp_type
_atom_site_occupancy
_atom_site_symmetry_multiplicity
_atom_site_calc_flag
_atom_site_refinement_flags
_atom_site_disorder_assembly
_atom_site_disorder_group
Li1 Li -0.0594(3) 0.7286(5) 0.14329(17) 0.0384(13) Uani 1 1 d . . .
Li2 Li -0.2143(3) 0.7949(5) 0.10144(16) 0.0371(12) Uani 1 1 d . . .
P1 P -0.24666(5) 0.96145(8) 0.03370(3) 0.0330(2) Uani 1 1 d . . .
P2 P -0.02028(6) 0.83368(8) 0.22099(3) 0.0352(2) Uani 1 1 d . . .
P3 P 0.06547(5) 0.54918(8) 0.12189(2) 0.0311(2) Uani 1 1 d . . .
P4 P -0.36201(5) 0.70406(8) 0.13195(3) 0.0344(2) Uani 1 1 d . . .
N1 N -0.10201(15) 0.9219(2) 0.12728(7) 0.0303(6) Uani 1 1 d . . .
N2 N -0.16596(15) 0.6011(2) 0.11205(7) 0.0294(6) Uani 1 1 d . . .
C1 C -0.06762(19) 0.9855(3) 0.08982(9) 0.0341(7) Uani 1 1 d . . .
H1A H -0.0435 0.9111 0.0721 0.041 Uiso 1 1 calc R . .
H1B H -0.0116 1.0462 0.1014 0.041 Uiso 1 1 calc R . .
C2 C -0.14381(19) 1.0728(3) 0.05843(9) 0.0353(7) Uani 1 1 d . . .
H2A H -0.1131 1.1143 0.0346 0.042 Uiso 1 1 calc R . .
H2B H -0.1678 1.1492 0.0754 0.042 Uiso 1 1 calc R . .
C3 C -0.2282(2) 0.9456(3) -0.02468(9) 0.0425(8) Uani 1 1 d . . .
H3A H -0.2216 1.0412 -0.0366 0.051 Uiso 1 1 calc R . .
C4 C -0.1343(2) 0.8656(3) -0.02686(10) 0.0557(10) Uani 1 1 d . . .
H4A H -0.1249 0.8588 -0.0579 0.084 Uiso 1 1 calc R . .
H4B H -0.1388 0.7721 -0.0147 0.084 Uiso 1 1 calc R . .
H4C H -0.0789 0.9148 -0.0094 0.084 Uiso 1 1 calc R . .
C5 C -0.3153(2) 0.8751(4) -0.05341(11) 0.0688(11) Uani 1 1 d . . .
H5A H -0.3040 0.8691 -0.0842 0.103 Uiso 1 1 calc R . .
H5B H -0.3743 0.9295 -0.0525 0.103 Uiso 1 1 calc R . .
H5C H -0.3234 0.7814 -0.0420 0.103 Uiso 1 1 calc R . .
C6 C -0.3554(2) 1.0744(3) 0.02981(11) 0.0421(8) Uani 1 1 d . . .
H6A H -0.4117 1.0197 0.0138 0.050 Uiso 1 1 calc R . .
C7 C -0.3765(2) 1.1027(3) 0.07647(12) 0.0574(10) Uani 1 1 d . . .
H7A H -0.4342 1.1622 0.0744 0.086 Uiso 1 1 calc R . .
H7B H -0.3205 1.1495 0.0942 0.086 Uiso 1 1 calc R . .
H7C H -0.3885 1.0146 0.0907 0.086 Uiso 1 1 calc R . .
C8 C -0.3523(2) 1.2099(3) 0.00393(11) 0.0604(10) Uani 1 1 d . . .
H8A H -0.4129 1.2616 0.0038 0.091 Uiso 1 1 calc R . .
H8B H -0.3450 1.1888 -0.0267 0.091 Uiso 1 1 calc R . .
H8C H -0.2969 1.2662 0.0181 0.091 Uiso 1 1 calc R . .
C9 C -0.1151(2) 1.0283(3) 0.15988(9) 0.0343(7) Uani 1 1 d . . .
H9A H -0.1764 1.0796 0.1495 0.041 Uiso 1 1 calc R . .
H9B H -0.0605 1.0953 0.1628 0.041 Uiso 1 1 calc R . .
C10 C -0.11891(19) 0.9621(3) 0.20516(9) 0.0362(7) Uani 1 1 d . . .
H10A H -0.1827 0.9157 0.2041 0.043 Uiso 1 1 calc R . .
H10B H -0.1132 1.0359 0.2281 0.043 Uiso 1 1 calc R . .
C11 C -0.0272(2) 0.8059(3) 0.28052(9) 0.0416(8) Uani 1 1 d . . .
H11A H -0.0265 0.8987 0.2953 0.050 Uiso 1 1 calc R . .
C12 C 0.0585(2) 0.7208(3) 0.30473(11) 0.0590(10) Uani 1 1 d . . .
H12A H 0.0520 0.7097 0.3360 0.088 Uiso 1 1 calc R . .
H12B H 0.1197 0.7691 0.3030 0.088 Uiso 1 1 calc R . .
H12C H 0.0589 0.6292 0.2908 0.088 Uiso 1 1 calc R . .
C13 C -0.1237(2) 0.7330(3) 0.28413(10) 0.0550(9) Uani 1 1 d . . .
H13A H -0.1279 0.7192 0.3155 0.083 Uiso 1 1 calc R . .
H13B H -0.1264 0.6428 0.2691 0.083 Uiso 1 1 calc R . .
H13C H -0.1784 0.7908 0.2701 0.083 Uiso 1 1 calc R . .
C14 C 0.0898(2) 0.9417(3) 0.22082(10) 0.0373(8) Uani 1 1 d . . .
H14A H 0.0771 0.9932 0.1920 0.045 Uiso 1 1 calc R . .
C15 C 0.1104(2) 1.0542(3) 0.25651(9) 0.0440(8) Uani 1 1 d . . .
H15A H 0.1691 1.1057 0.2528 0.066 Uiso 1 1 calc R . .
H15B H 0.1203 1.0109 0.2860 0.066 Uiso 1 1 calc R . .
H15C H 0.0549 1.1181 0.2536 0.066 Uiso 1 1 calc R . .
C16 C 0.1797(2) 0.8539(3) 0.21873(11) 0.0633(11) Uani 1 1 d . . .
H16A H 0.2357 0.9149 0.2180 0.095 Uiso 1 1 calc R . .
H16B H 0.1683 0.7964 0.1919 0.095 Uiso 1 1 calc R . .
H16C H 0.1930 0.7939 0.2450 0.095 Uiso 1 1 calc R . .
C17 C -0.12538(19) 0.5332(3) 0.07675(9) 0.0336(7) Uani 1 1 d . . .
H17A H -0.1074 0.6056 0.0566 0.040 Uiso 1 1 calc R . .
H17B H -0.1768 0.4749 0.0593 0.040 Uiso 1 1 calc R . .
C18 C -0.03493(18) 0.4410(3) 0.09245(9) 0.0325(7) Uani 1 1 d . . .
H18A H -0.0143 0.3956 0.0665 0.039 Uiso 1 1 calc R . .
H18B H -0.0514 0.3675 0.1126 0.039 Uiso 1 1 calc R . .
C19 C 0.12676(19) 0.4344(3) 0.16681(9) 0.0328(7) Uani 1 1 d . . .
H19A H 0.1868 0.4839 0.1816 0.039 Uiso 1 1 calc R . .
C20 C 0.1591(2) 0.2920(3) 0.15196(10) 0.0423(8) Uani 1 1 d . . .
H20A H 0.1912 0.2399 0.1780 0.064 Uiso 1 1 calc R . .
H20B H 0.2049 0.3051 0.1313 0.064 Uiso 1 1 calc R . .
H20C H 0.1021 0.2403 0.1372 0.064 Uiso 1 1 calc R . .
C21 C 0.0609(2) 0.4165(3) 0.20189(9) 0.0420(8) Uani 1 1 d . . .
H21A H 0.0933 0.3563 0.2258 0.063 Uiso 1 1 calc R . .
H21B H -0.0009 0.3742 0.1881 0.063 Uiso 1 1 calc R . .
H21C H 0.0484 0.5075 0.2141 0.063 Uiso 1 1 calc R . .
C22 C 0.15165(19) 0.5550(3) 0.08162(9) 0.0367(7) Uani 1 1 d . . .
H22A H 0.1632 0.4578 0.0722 0.044 Uiso 1 1 calc R . .
C23 C 0.1063(2) 0.6377(3) 0.04058(10) 0.0484(9) Uani 1 1 d . . .
H23A H 0.1515 0.6402 0.0193 0.073 Uiso 1 1 calc R . .
H23B H 0.0929 0.7328 0.0494 0.073 Uiso 1 1 calc R . .
H23C H 0.0453 0.5934 0.0267 0.073 Uiso 1 1 calc R . .
C24 C 0.2488(2) 0.6175(4) 0.10257(11) 0.0583(10) Uani 1 1 d . . .
H24A H 0.2928 0.6183 0.0807 0.087 Uiso 1 1 calc R . .
H24B H 0.2776 0.5618 0.1284 0.087 Uiso 1 1 calc R . .
H24C H 0.2387 0.7128 0.1121 0.087 Uiso 1 1 calc R . .
C25 C -0.21583(19) 0.4994(3) 0.13499(9) 0.0329(7) Uani 1 1 d . . .
H25A H -0.1672 0.4430 0.1549 0.039 Uiso 1 1 calc R . .
H25B H -0.2539 0.4362 0.1130 0.039 Uiso 1 1 calc R . .
C26 C -0.28410(19) 0.5701(3) 0.16235(9) 0.0353(7) Uani 1 1 d . . .
H26A H -0.2445 0.6128 0.1890 0.042 Uiso 1 1 calc R . .
H26B H -0.3260 0.4984 0.1727 0.042 Uiso 1 1 calc R . .
C27 C -0.4458(2) 0.7436(3) 0.17140(10) 0.0419(8) Uani 1 1 d . . .
H27A H -0.4747 0.6544 0.1797 0.050 Uiso 1 1 calc R . .
C28 C -0.5286(2) 0.8398(3) 0.15114(11) 0.0623(11) Uani 1 1 d . . .
H28A H -0.5712 0.8572 0.1729 0.094 Uiso 1 1 calc R . .
H28B H -0.5662 0.7960 0.1247 0.094 Uiso 1 1 calc R . .
H28C H -0.5016 0.9280 0.1428 0.094 Uiso 1 1 calc R . .
C29 C -0.3891(2) 0.8096(3) 0.21369(10) 0.0526(9) Uani 1 1 d . . .
H29A H -0.4338 0.8295 0.2344 0.079 Uiso 1 1 calc R . .
H29B H -0.3589 0.8963 0.2061 0.079 Uiso 1 1 calc R . .
H29C H -0.3384 0.7453 0.2276 0.079 Uiso 1 1 calc R . .
C30 C -0.4441(2) 0.6103(3) 0.08708(10) 0.0382(8) Uani 1 1 d . . .
H30A H -0.5017 0.6724 0.0781 0.046 Uiso 1 1 calc R . .
C31 C -0.4852(2) 0.4718(3) 0.10036(10) 0.0471(8) Uani 1 1 d . . .
H31A H -0.5278 0.4315 0.0746 0.071 Uiso 1 1 calc R . .
H31B H -0.5227 0.4876 0.1243 0.071 Uiso 1 1 calc R . .
H31C H -0.4315 0.4076 0.1107 0.071 Uiso 1 1 calc R . .
C32 C -0.3959(2) 0.5953(3) 0.04591(10) 0.0508(9) Uani 1 1 d . . .
H32A H -0.4401 0.5464 0.0225 0.076 Uiso 1 1 calc R . .
H32B H -0.3353 0.5422 0.0536 0.076 Uiso 1 1 calc R . .
H32C H -0.3813 0.6876 0.0352 0.076 Uiso 1 1 calc R . .

loop_
_atom_site_aniso_label
_atom_site_aniso_U_11
_atom_site_aniso_U_22
_atom_site_aniso_U_33
_atom_site_aniso_U_23
_atom_site_aniso_U_13
_atom_site_aniso_U_12
Li1 0.032(3) 0.037(3) 0.045(3) -0.001(2) 0.003(2) -0.003(2)
Li2 0.038(3) 0.035(3) 0.038(3) 0.003(2) 0.005(2) -0.002(2)
P1 0.0320(5) 0.0332(4) 0.0332(5) 0.0005(4) 0.0040(4) -0.0032(4)
P2 0.0427(5) 0.0321(4) 0.0298(5) -0.0018(4) 0.0036(4) -0.0004(4)
P3 0.0285(4) 0.0337(4) 0.0310(5) -0.0025(4) 0.0052(3) -0.0011(4)
P4 0.0302(4) 0.0330(4) 0.0416(5) -0.0028(4) 0.0110(4) -0.0033(4)
N1 0.0343(14) 0.0278(13) 0.0292(14) 0.0001(11) 0.0068(11) -0.0015(11)
N2 0.0304(13) 0.0277(13) 0.0315(15) -0.0020(11) 0.0095(11) -0.0021(11)
C1 0.0317(17) 0.0330(17) 0.0369(19) 0.0004(15) 0.0041(14) -0.0043(14)
C2 0.0362(17) 0.0310(17) 0.0386(19) 0.0000(15) 0.0062(14) -0.0041(14)
C3 0.049(2) 0.048(2) 0.0291(19) -0.0014(16) 0.0032(15) -0.0059(18)
C4 0.057(2) 0.072(2) 0.041(2) -0.0127(19) 0.0153(17) -0.004(2)
C5 0.062(2) 0.102(3) 0.040(2) -0.016(2) -0.0010(18) -0.015(2)
C6 0.0325(18) 0.0390(19) 0.052(2) -0.0001(17) -0.0007(15) -0.0012(15)
C7 0.052(2) 0.051(2) 0.077(3) 0.004(2) 0.0306(19) 0.0137(18)
C8 0.059(2) 0.051(2) 0.067(3) 0.015(2) 0.0000(19) 0.0156(19)
C9 0.0360(17) 0.0319(17) 0.0337(18) 0.0000(15) 0.0020(14) 0.0008(14)
C10 0.0378(18) 0.0355(17) 0.0351(19) -0.0110(15) 0.0059(14) -0.0022(15)
C11 0.054(2) 0.0349(18) 0.034(2) -0.0009(15) 0.0025(16) -0.0051(16)
C12 0.075(3) 0.052(2) 0.046(2) 0.0101(19) -0.0007(19) 0.006(2)
C13 0.074(3) 0.050(2) 0.044(2) 0.0012(17) 0.0160(18) -0.0150(19)
C14 0.0393(18) 0.0396(18) 0.0331(19) -0.0010(15) 0.0067(14) 0.0005(16)
C15 0.050(2) 0.0384(19) 0.043(2) 0.0011(17) 0.0069(15) -0.0050(16)
C16 0.047(2) 0.069(2) 0.072(3) -0.020(2) 0.0054(19) 0.008(2)
C17 0.0311(17) 0.0336(17) 0.0342(19) -0.0008(15) 0.0005(14) -0.0035(14)
C18 0.0298(16) 0.0335(17) 0.0339(18) -0.0081(14) 0.0043(13) 0.0007(14)
C19 0.0283(16) 0.0367(18) 0.0328(18) -0.0027(14) 0.0040(13) -0.0004(14)
C20 0.0399(19) 0.0427(19) 0.043(2) 0.0027(16) 0.0023(15) 0.0105(16)
C21 0.0451(19) 0.0412(18) 0.040(2) 0.0036(16) 0.0082(15) 0.0053(16)
C22 0.0338(18) 0.0430(18) 0.0345(19) 0.0018(16) 0.0091(14) -0.0020(15)
C23 0.047(2) 0.066(2) 0.036(2) 0.0085(17) 0.0184(16) -0.0031(18)
C24 0.039(2) 0.083(3) 0.054(2) 0.011(2) 0.0107(17) -0.0129(19)
C25 0.0319(17) 0.0312(17) 0.0356(19) -0.0031(14) 0.0060(14) -0.0038(14)
C26 0.0308(17) 0.0407(18) 0.0354(18) -0.0021(15) 0.0080(14) -0.0067(15)
C27 0.0354(19) 0.0367(19) 0.058(2) -0.0060(17) 0.0202(16) -0.0067(16)
C28 0.038(2) 0.067(2) 0.085(3) -0.019(2) 0.0196(19) 0.0046(19)
C29 0.052(2) 0.053(2) 0.059(2) -0.0166(19) 0.0268(18) -0.0015(18)
C30 0.0299(17) 0.0389(18) 0.045(2) -0.0023(16) 0.0046(15) 0.0001(15)
C31 0.0387(19) 0.045(2) 0.056(2) -0.0074(17) 0.0041(15) -0.0112(16)
C32 0.046(2) 0.055(2) 0.048(2) -0.0093(18) -0.0016(17) -0.0101(17)

loop_
_atom_type_symbol
_atom_type_description
_atom_type_scat_dispersion_real
_atom_type_scat_dispersion_imag
_atom_type_scat_source
C C 0.0033 0.0016 'International Tables Vol C Tables 4.2.6.8 and 6.1.1.4'
H H 0.0000 0.0000 'International Tables Vol C Tables 4.2.6.8 and 6.1.1.4'
Li Li -0.0003 0.0001 'International Tables Vol C Tables 4.2.6.8 and 6.1.1.4'
N N 0.0061 0.0033 'International Tables Vol C Tables 4.2.6.8 and 6.1.1.4'
P P 0.1023 0.0942 'International Tables Vol C Tables 4.2.6.8 and 6.1.1.4'

loop_
_geom_angle_atom_site_label_1
_geom_angle_atom_site_label_2
_geom_angle_atom_site_label_3
_geom_angle
_geom_angle_site_symmetry_1
_geom_angle_site_symmetry_3
_geom_angle_publ_flag
N1 Li1 N2 106.7(2) . . ?
N1 Li1 Li2 54.33(17) . . ?
N2 Li1 Li2 52.61(17) . . ?
N1 Li1 P2 82.21(18) . . ?
N2 Li1 P2 134.2(2) . . ?
Li2 Li1 P2 114.8(2) . . ?
N1 Li1 P3 137.8(2) . . ?
N2 Li1 P3 87.00(18) . . ?
Li2 Li1 P3 128.3(2) . . ?
P2 Li1 P3 116.75(17) . . ?
N2 Li2 N1 106.5(2) . . ?
N2 Li2 Li1 54.24(17) . . ?
N1 Li2 Li1 52.53(16) . . ?
N2 Li2 P4 83.78(17) . . ?
N1 Li2 P4 132.7(2) . . ?
Li1 Li2 P4 115.0(2) . . ?
N2 Li2 P1 135.7(2) . . ?
N1 Li2 P1 87.36(18) . . ?
Li1 Li2 P1 127.3(2) . . ?
P4 Li2 P1 117.52(17) . . ?
C2 P1 C6 104.75(13) . . ?
C2 P1 C3 102.43(13) . . ?
C6 P1 C3 103.59(14) . . ?
C2 P1 Li2 90.96(14) . . ?
C6 P1 Li2 116.20(15) . . ?
C3 P1 Li2 133.08(15) . . ?
C10 P2 C14 101.67(13) . . ?
C10 P2 C11 100.98(13) . . ?
C14 P2 C11 105.45(13) . . ?
C10 P2 Li1 89.54(14) . . ?
C14 P2 Li1 105.30(14) . . ?
C11 P2 Li1 144.60(15) . . ?
C18 P3 C19 103.76(13) . . ?
C18 P3 C22 102.49(13) . . ?
C19 P3 C22 103.86(13) . . ?
C18 P3 Li1 90.75(13) . . ?
C19 P3 Li1 116.80(14) . . ?
C22 P3 Li1 132.74(15) . . ?
C26 P4 C27 101.51(14) . . ?
C26 P4 C30 105.49(13) . . ?
C27 P4 C30 101.63(14) . . ?
C26 P4 Li2 88.93(14) . . ?
C27 P4 Li2 143.42(14) . . ?
C30 P4 Li2 109.22(15) . . ?
C1 N1 C9 109.8(2) . . ?
C1 N1 Li1 117.6(2) . . ?
C9 N1 Li1 123.7(2) . . ?
C1 N1 Li2 106.5(2) . . ?
C9 N1 Li2 120.5(2) . . ?
Li1 N1 Li2 73.1(2) . . ?
C25 N2 C17 109.6(2) . . ?
C25 N2 Li2 122.3(2) . . ?
C17 N2 Li2 117.6(2) . . ?
C25 N2 Li1 123.6(2) . . ?
C17 N2 Li1 105.8(2) . . ?
Li2 N2 Li1 73.1(2) . . ?
N1 C1 C2 115.6(2) . . ?
N1 C1 H1A 108.4 . . ?
C2 C1 H1A 108.4 . . ?
N1 C1 H1B 108.4 . . ?
C2 C1 H1B 108.4 . . ?
H1A C1 H1B 107.4 . . ?
C1 C2 P1 109.85(18) . . ?
C1 C2 H2A 109.7 . . ?
P1 C2 H2A 109.7 . . ?
C1 C2 H2B 109.7 . . ?
P1 C2 H2B 109.7 . . ?
H2A C2 H2B 108.2 . . ?
C5 C3 C4 110.6(3) . . ?
C5 C3 P1 111.2(2) . . ?
C4 C3 P1 110.2(2) . . ?
C5 C3 H3A 108.2 . . ?
C4 C3 H3A 108.2 . . ?
P1 C3 H3A 108.2 . . ?
C3 C4 H4A 109.5 . . ?
C3 C4 H4B 109.5 . . ?
H4A C4 H4B 109.5 . . ?
C3 C4 H4C 109.5 . . ?
H4A C4 H4C 109.5 . . ?
H4B C4 H4C 109.5 . . ?
C3 C5 H5A 109.5 . . ?
C3 C5 H5B 109.5 . . ?
H5A C5 H5B 109.5 . . ?
C3 C5 H5C 109.5 . . ?
H5A C5 H5C 109.5 . . ?
H5B C5 H5C 109.5 . . ?
C8 C6 C7 110.9(3) . . ?
C8 C6 P1 116.0(2) . . ?
C7 C6 P1 109.4(2) . . ?
C8 C6 H6A 106.7 . . ?
C7 C6 H6A 106.7 . . ?
P1 C6 H6A 106.7 . . ?
C6 C7 H7A 109.5 . . ?
C6 C7 H7B 109.5 . . ?
H7A C7 H7B 109.5 . . ?
C6 C7 H7C 109.5 . . ?
H7A C7 H7C 109.5 . . ?
H7B C7 H7C 109.5 . . ?
C6 C8 H8A 109.5 . . ?
C6 C8 H8B 109.5 . . ?
H8A C8 H8B 109.5 . . ?
C6 C8 H8C 109.5 . . ?
H8A C8 H8C 109.5 . . ?
H8B C8 H8C 109.5 . . ?
N1 C9 C10 110.6(2) . . ?
N1 C9 H9A 109.5 . . ?
C10 C9 H9A 109.5 . . ?
N1 C9 H9B 109.5 . . ?
C10 C9 H9B 109.5 . . ?
H9A C9 H9B 108.1 . . ?
C9 C10 P2 111.95(18) . . ?
C9 C10 H10A 109.2 . . ?
P2 C10 H10A 109.2 . . ?
C9 C10 H10B 109.2 . . ?
P2 C10 H10B 109.2 . . ?
H10A C10 H10B 107.9 . . ?
C12 C11 C13 110.0(3) . . ?
C12 C11 P2 112.5(2) . . ?
C13 C11 P2 109.27(19) . . ?
C12 C11 H11A 108.3 . . ?
C13 C11 H11A 108.3 . . ?
P2 C11 H11A 108.3 . . ?
C11 C12 H12A 109.5 . . ?
C11 C12 H12B 109.5 . . ?
H12A C12 H12B 109.5 . . ?
C11 C12 H12C 109.5 . . ?
H12A C12 H12C 109.5 . . ?
H12B C12 H12C 109.5 . . ?
C11 C13 H13A 109.5 . . ?
C11 C13 H13B 109.5 . . ?
H13A C13 H13B 109.5 . . ?
C11 C13 H13C 109.5 . . ?
H13A C13 H13C 109.5 . . ?
H13B C13 H13C 109.5 . . ?
C16 C14 C15 111.7(2) . . ?
C16 C14 P2 112.1(2) . . ?
C15 C14 P2 116.7(2) . . ?
C16 C14 H14A 105.1 . . ?
C15 C14 H14A 105.1 . . ?
P2 C14 H14A 105.1 . . ?
C14 C15 H15A 109.5 . . ?
C14 C15 H15B 109.5 . . ?
H15A C15 H15B 109.5 . . ?
C14 C15 H15C 109.5 . . ?
H15A C15 H15C 109.5 . . ?
H15B C15 H15C 109.5 . . ?
C14 C16 H16A 109.5 . . ?
C14 C16 H16B 109.5 . . ?
H16A C16 H16B 109.5 . . ?
C14 C16 H16C 109.5 . . ?
H16A C16 H16C 109.5 . . ?
H16B C16 H16C 109.5 . . ?
N2 C17 C18 115.3(2) . . ?
N2 C17 H17A 108.4 . . ?
C18 C17 H17A 108.4 . . ?
N2 C17 H17B 108.4 . . ?
C18 C17 H17B 108.4 . . ?
H17A C17 H17B 107.5 . . ?
C17 C18 P3 109.58(18) . . ?
C17 C18 H18A 109.8 . . ?
P3 C18 H18A 109.8 . . ?
C17 C18 H18B 109.8 . . ?
P3 C18 H18B 109.8 . . ?
H18A C18 H18B 108.2 . . ?
C20 C19 C21 110.3(2) . . ?
C20 C19 P3 115.79(19) . . ?
C21 C19 P3 109.22(19) . . ?
C20 C19 H19A 107.0 . . ?
C21 C19 H19A 107.0 . . ?
P3 C19 H19A 107.0 . . ?
C19 C20 H20A 109.5 . . ?
C19 C20 H20B 109.5 . . ?
H20A C20 H20B 109.5 . . ?
C19 C20 H20C 109.5 . . ?
H20A C20 H20C 109.5 . . ?
H20B C20 H20C 109.5 . . ?
C19 C21 H21A 109.5 . . ?
C19 C21 H21B 109.5 . . ?
H21A C21 H21B 109.5 . . ?
C19 C21 H21C 109.5 . . ?
H21A C21 H21C 109.5 . . ?
H21B C21 H21C 109.5 . . ?
C24 C22 C23 110.6(2) . . ?
C24 C22 P3 111.3(2) . . ?
C23 C22 P3 109.55(19) . . ?
C24 C22 H22A 108.4 . . ?
C23 C22 H22A 108.4 . . ?
P3 C22 H22A 108.4 . . ?
C22 C23 H23A 109.5 . . ?
C22 C23 H23B 109.5 . . ?
H23A C23 H23B 109.5 . . ?
C22 C23 H23C 109.5 . . ?
H23A C23 H23C 109.5 . . ?
H23B C23 H23C 109.5 . . ?
C22 C24 H24A 109.5 . . ?
C22 C24 H24B 109.5 . . ?
H24A C24 H24B 109.5 . . ?
C22 C24 H24C 109.5 . . ?
H24A C24 H24C 109.5 . . ?
H24B C24 H24C 109.5 . . ?
N2 C25 C26 111.1(2) . . ?
N2 C25 H25A 109.4 . . ?
C26 C25 H25A 109.4 . . ?
N2 C25 H25B 109.4 . . ?
C26 C25 H25B 109.4 . . ?
H25A C25 H25B 108.0 . . ?
C25 C26 P4 113.96(19) . . ?
C25 C26 H26A 108.8 . . ?
P4 C26 H26A 108.8 . . ?
C25 C26 H26B 108.8 . . ?
P4 C26 H26B 108.8 . . ?
H26A C26 H26B 107.7 . . ?
C28 C27 C29 109.5(2) . . ?
C28 C27 P4 112.2(2) . . ?
C29 C27 P4 110.0(2) . . ?
C28 C27 H27A 108.3 . . ?
C29 C27 H27A 108.3 . . ?
P4 C27 H27A 108.3 . . ?
C27 C28 H28A 109.5 . . ?
C27 C28 H28B 109.5 . . ?
H28A C28 H28B 109.5 . . ?
C27 C28 H28C 109.5 . . ?
H28A C28 H28C 109.5 . . ?
H28B C28 H28C 109.5 . . ?
C27 C29 H29A 109.5 . . ?
C27 C29 H29B 109.5 . . ?
H29A C29 H29B 109.5 . . ?
C27 C29 H29C 109.5 . . ?
H29A C29 H29C 109.5 . . ?
H29B C29 H29C 109.5 . . ?
C32 C30 C31 111.9(2) . . ?
C32 C30 P4 110.41(19) . . ?
C31 C30 P4 116.0(2) . . ?
C32 C30 H30A 105.9 . . ?
C31 C30 H30A 105.9 . . ?
P4 C30 H30A 105.9 . . ?
C30 C31 H31A 109.5 . . ?
C30 C31 H31B 109.5 . . ?
H31A C31 H31B 109.5 . . ?
C30 C31 H31C 109.5 . . ?
H31A C31 H31C 109.5 . . ?
H31B C31 H31C 109.5 . . ?
C30 C32 H32A 109.5 . . ?
C30 C32 H32B 109.5 . . ?
H32A C32 H32B 109.5 . . ?
C30 C32 H32C 109.5 . . ?
H32A C32 H32C 109.5 . . ?
H32B C32 H32C 109.5 . . ?

loop_
_geom_bond_atom_site_label_1
_geom_bond_atom_site_label_2
_geom_bond_distance
_geom_bond_site_symmetry_2
_geom_bond_publ_flag
Li1 N1 1.988(5) . ?
Li1 N2 2.033(5) . ?
Li1 Li2 2.397(6) . ?
Li1 P2 2.550(5) . ?
Li1 P3 2.613(5) . ?
Li2 N2 1.990(5) . ?
Li2 N1 2.035(5) . ?
Li2 P4 2.555(5) . ?
Li2 P1 2.594(5) . ?
P1 C2 1.843(3) . ?
P1 C6 1.852(3) . ?
P1 C3 1.851(3) . ?
P2 C10 1.850(3) . ?
P2 C14 1.854(3) . ?
P2 C11 1.856(3) . ?
P3 C18 1.848(2) . ?
P3 C19 1.851(3) . ?
P3 C22 1.862(3) . ?
P4 C26 1.832(3) . ?
P4 C27 1.856(3) . ?
P4 C30 1.860(3) . ?
N1 C1 1.450(3) . ?
N1 C9 1.461(3) . ?
N2 C25 1.449(3) . ?
N2 C17 1.456(3) . ?
C1 C2 1.549(3) . ?
C1 H1A 0.9900 . ?
C1 H1B 0.9900 . ?
C2 H2A 0.9900 . ?
C2 H2B 0.9900 . ?
C3 C5 1.528(4) . ?
C3 C4 1.530(4) . ?
C3 H3A 1.0000 . ?
C4 H4A 0.9800 . ?
C4 H4B 0.9800 . ?
C4 H4C 0.9800 . ?
C5 H5A 0.9800 . ?
C5 H5B 0.9800 . ?
C5 H5C 0.9800 . ?
C6 C8 1.530(4) . ?
C6 C7 1.529(4) . ?
C6 H6A 1.0000 . ?
C7 H7A 0.9800 . ?
C7 H7B 0.9800 . ?
C7 H7C 0.9800 . ?
C8 H8A 0.9800 . ?
C8 H8B 0.9800 . ?
C8 H8C 0.9800 . ?
C9 C10 1.531(4) . ?
C9 H9A 0.9900 . ?
C9 H9B 0.9900 . ?
C10 H10A 0.9900 . ?
C10 H10B 0.9900 . ?
C11 C12 1.529(4) . ?
C11 C13 1.538(4) . ?
C11 H11A 1.0000 . ?
C12 H12A 0.9800 . ?
C12 H12B 0.9800 . ?
C12 H12C 0.9800 . ?
C13 H13A 0.9800 . ?
C13 H13B 0.9800 . ?
C13 H13C 0.9800 . ?
C14 C16 1.522(4) . ?
C14 C15 1.528(4) . ?
C14 H14A 1.0000 . ?
C15 H15A 0.9800 . ?
C15 H15B 0.9800 . ?
C15 H15C 0.9800 . ?
C16 H16A 0.9800 . ?
C16 H16B 0.9800 . ?
C16 H16C 0.9800 . ?
C17 C18 1.548(3) . ?
C17 H17A 0.9900 . ?
C17 H17B 0.9900 . ?
C18 H18A 0.9900 . ?
C18 H18B 0.9900 . ?
C19 C20 1.535(3) . ?
C19 C21 1.536(4) . ?
C19 H19A 1.0000 . ?
C20 H20A 0.9800 . ?
C20 H20B 0.9800 . ?
C20 H20C 0.9800 . ?
C21 H21A 0.9800 . ?
C21 H21B 0.9800 . ?
C21 H21C 0.9800 . ?
C22 C24 1.518(4) . ?
C22 C23 1.527(4) . ?
C22 H22A 1.0000 . ?
C23 H23A 0.9800 . ?
C23 H23B 0.9800 . ?
C23 H23C 0.9800 . ?
C24 H24A 0.9800 . ?
C24 H24B 0.9800 . ?
C24 H24C 0.9800 . ?
C25 C26 1.530(3) . ?
C25 H25A 0.9900 . ?
C25 H25B 0.9900 . ?
C26 H26A 0.9900 . ?
C26 H26B 0.9900 . ?
C27 C28 1.525(4) . ?
C27 C29 1.531(4) . ?
C27 H27A 1.0000 . ?
C28 H28A 0.9800 . ?
C28 H28B 0.9800 . ?
C28 H28C 0.9800 . ?
C29 H29A 0.9800 . ?
C29 H29B 0.9800 . ?
C29 H29C 0.9800 . ?
C30 C32 1.532(4) . ?
C30 C31 1.533(4) . ?
C30 H30A 1.0000 . ?
C31 H31A 0.9800 . ?
C31 H31B 0.9800 . ?
C31 H31C 0.9800 . ?
C32 H32A 0.9800 . ?
C32 H32B 0.9800 . ?
C32 H32C 0.9800 . ?

loop_
_geom_torsion_atom_site_label_1
_geom_torsion_atom_site_label_2
_geom_torsion_atom_site_label_3
_geom_torsion_atom_site_label_4
_geom_torsion
_geom_torsion_site_symmetry_1
_geom_torsion_site_symmetry_2
_geom_torsion_site_symmetry_3
_geom_torsion_site_symmetry_4
_geom_torsion_publ_flag
N1 Li1 Li2 N2 173.1(3) . . . . ?
P2 Li1 Li2 N2 -127.9(3) . . . . ?
P3 Li1 Li2 N2 46.6(3) . . . . ?
N2 Li1 Li2 N1 -173.1(3) . . . . ?
P2 Li1 Li2 N1 59.0(2) . . . . ?
P3 Li1 Li2 N1 -126.5(3) . . . . ?
N1 Li1 Li2 P4 -125.8(3) . . . . ?
N2 Li1 Li2 P4 61.1(2) . . . . ?
P2 Li1 Li2 P4 -66.8(3) . . . . ?
P3 Li1 Li2 P4 107.7(3) . . . . ?
N1 Li1 Li2 P1 48.9(3) . . . . ?
N2 Li1 Li2 P1 -124.1(3) . . . . ?
P2 Li1 Li2 P1 108.0(3) . . . . ?
P3 Li1 Li2 P1 -77.5(4) . . . . ?
N2 Li2 P1 C2 -110.9(3) . . . . ?
N1 Li2 P1 C2 0.24(18) . . . . ?
Li1 Li2 P1 C2 -36.6(3) . . . . ?
P4 Li2 P1 C2 138.1(2) . . . . ?
N2 Li2 P1 C6 142.2(3) . . . . ?
N1 Li2 P1 C6 -106.74(18) . . . . ?
Li1 Li2 P1 C6 -143.6(3) . . . . ?
P4 Li2 P1 C6 31.1(2) . . . . ?
N2 Li2 P1 C3 -2.8(4) . . . . ?
N1 Li2 P1 C3 108.3(2) . . . . ?
Li1 Li2 P1 C3 71.5(3) . . . . ?
P4 Li2 P1 C3 -113.8(2) . . . . ?
N1 Li1 P2 C10 28.87(16) . . . . ?
N2 Li1 P2 C10 -76.8(3) . . . . ?
Li2 Li1 P2 C10 -15.8(2) . . . . ?
P3 Li1 P2 C10 169.0(2) . . . . ?
N1 Li1 P2 C14 -73.10(17) . . . . ?
N2 Li1 P2 C14 -178.8(3) . . . . ?
Li2 Li1 P2 C14 -117.8(2) . . . . ?
P3 Li1 P2 C14 67.0(2) . . . . ?
N1 Li1 P2 C11 137.4(2) . . . . ?
N2 Li1 P2 C11 31.7(5) . . . . ?
Li2 Li1 P2 C11 92.7(3) . . . . ?
P3 Li1 P2 C11 -82.5(3) . . . . ?
N1 Li1 P3 C18 -109.9(3) . . . . ?
N2 Li1 P3 C18 1.74(18) . . . . ?
Li2 Li1 P3 C18 -33.6(3) . . . . ?
P2 Li1 P3 C18 140.84(19) . . . . ?
N1 Li1 P3 C19 144.2(3) . . . . ?
N2 Li1 P3 C19 -104.11(18) . . . . ?
Li2 Li1 P3 C19 -139.4(3) . . . . ?
P2 Li1 P3 C19 35.0(2) . . . . ?
N1 Li1 P3 C22 -2.1(4) . . . . ?
N2 Li1 P3 C22 109.58(19) . . . . ?
Li2 Li1 P3 C22 74.3(3) . . . . ?
P2 Li1 P3 C22 -111.3(2) . . . . ?
N2 Li2 P4 C26 25.32(17) . . . . ?
N1 Li2 P4 C26 -81.4(3) . . . . ?
Li1 Li2 P4 C26 -20.3(2) . . . . ?
P1 Li2 P4 C26 164.4(2) . . . . ?
N2 Li2 P4 C27 133.4(2) . . . . ?
N1 Li2 P4 C27 26.6(4) . . . . ?
Li1 Li2 P4 C27 87.7(3) . . . . ?
P1 Li2 P4 C27 -87.6(3) . . . . ?
N2 Li2 P4 C30 -80.73(18) . . . . ?
N1 Li2 P4 C30 172.5(3) . . . . ?
Li1 Li2 P4 C30 -126.4(2) . . . . ?
P1 Li2 P4 C30 58.3(2) . . . . ?
N2 Li1 N1 C1 -94.4(3) . . . . ?
Li2 Li1 N1 C1 -100.2(3) . . . . ?
P2 Li1 N1 C1 131.61(19) . . . . ?
P3 Li1 N1 C1 9.9(4) . . . . ?
N2 Li1 N1 C9 121.5(3) . . . . ?
Li2 Li1 N1 C9 115.8(3) . . . . ?
P2 Li1 N1 C9 -12.4(3) . . . . ?
P3 Li1 N1 C9 -134.1(3) . . . . ?
N2 Li1 N1 Li2 5.7(2) . . . . ?
P2 Li1 N1 Li2 -128.2(2) . . . . ?
P3 Li1 N1 Li2 110.1(4) . . . . ?
N2 Li2 N1 C1 108.7(2) . . . . ?
Li1 Li2 N1 C1 114.5(2) . . . . ?
P4 Li2 N1 C1 -154.5(3) . . . . ?
P1 Li2 N1 C1 -28.6(2) . . . . ?
N2 Li2 N1 C9 -125.5(3) . . . . ?
Li1 Li2 N1 C9 -119.6(3) . . . . ?
P4 Li2 N1 C9 -28.7(4) . . . . ?
P1 Li2 N1 C9 97.3(2) . . . . ?
N2 Li2 N1 Li1 -5.9(2) . . . . ?
P4 Li2 N1 Li1 91.0(3) . . . . ?
P1 Li2 N1 Li1 -143.1(2) . . . . ?
N1 Li2 N2 C25 125.2(2) . . . . ?
Li1 Li2 N2 C25 119.5(3) . . . . ?
P4 Li2 N2 C25 -7.5(3) . . . . ?
P1 Li2 N2 C25 -131.2(3) . . . . ?
N1 Li2 N2 C17 -93.7(3) . . . . ?
Li1 Li2 N2 C17 -99.4(2) . . . . ?
P4 Li2 N2 C17 133.58(19) . . . . ?
P1 Li2 N2 C17 9.9(4) . . . . ?
N1 Li2 N2 Li1 5.7(2) . . . . ?
P4 Li2 N2 Li1 -127.0(2) . . . . ?
P1 Li2 N2 Li1 109.3(3) . . . . ?
N1 Li1 N2 C25 -123.8(3) . . . . ?
Li2 Li1 N2 C25 -118.0(3) . . . . ?
P2 Li1 N2 C25 -28.5(4) . . . . ?
P3 Li1 N2 C25 96.9(2) . . . . ?
N1 Li1 N2 C17 108.8(3) . . . . ?
Li2 Li1 N2 C17 114.7(2) . . . . ?
P2 Li1 N2 C17 -155.8(3) . . . . ?
P3 Li1 N2 C17 -30.5(2) . . . . ?
N1 Li1 N2 Li2 -5.9(2) . . . . ?
P2 Li1 N2 Li2 89.5(3) . . . . ?
P3 Li1 N2 Li2 -145.2(2) . . . . ?
C9 N1 C1 C2 -72.3(3) . . . . ?
Li1 N1 C1 C2 139.0(2) . . . . ?
Li2 N1 C1 C2 59.7(3) . . . . ?
N1 C1 C2 P1 -61.2(3) . . . . ?
C6 P1 C2 C1 144.1(2) . . . . ?
C3 P1 C2 C1 -108.0(2) . . . . ?
Li2 P1 C2 C1 26.7(2) . . . . ?
C2 P1 C3 C5 -171.1(2) . . . . ?
C6 P1 C3 C5 -62.3(3) . . . . ?
Li2 P1 C3 C5 85.6(3) . . . . ?
C2 P1 C3 C4 65.8(2) . . . . ?
C6 P1 C3 C4 174.6(2) . . . . ?
Li2 P1 C3 C4 -37.4(3) . . . . ?
C2 P1 C6 C8 56.1(3) . . . . ?
C3 P1 C6 C8 -50.9(3) . . . . ?
Li2 P1 C6 C8 154.7(2) . . . . ?
C2 P1 C6 C7 -70.2(2) . . . . ?
C3 P1 C6 C7 -177.2(2) . . . . ?
Li2 P1 C6 C7 28.3(3) . . . . ?
C1 N1 C9 C10 -161.7(2) . . . . ?
Li1 N1 C9 C10 -15.3(3) . . . . ?
Li2 N1 C9 C10 74.0(3) . . . . ?
N1 C9 C10 P2 46.6(3) . . . . ?
C14 P2 C10 C9 58.9(2) . . . . ?
C11 P2 C10 C9 167.42(19) . . . . ?
Li1 P2 C10 C9 -46.6(2) . . . . ?
C10 P2 C11 C12 -170.4(2) . . . . ?
C14 P2 C11 C12 -64.9(2) . . . . ?
Li1 P2 C11 C12 84.6(3) . . . . ?
C10 P2 C11 C13 67.2(2) . . . . ?
C14 P2 C11 C13 172.7(2) . . . . ?
Li1 P2 C11 C13 -37.8(4) . . . . ?
C10 P2 C14 C16 -162.2(2) . . . . ?
C11 P2 C14 C16 92.8(2) . . . . ?
Li1 P2 C14 C16 -69.5(2) . . . . ?
C10 P2 C14 C15 67.3(2) . . . . ?
C11 P2 C14 C15 -37.8(2) . . . . ?
Li1 P2 C14 C15 160.0(2) . . . . ?
C25 N2 C17 C18 -73.1(3) . . . . ?
Li2 N2 C17 C18 141.1(2) . . . . ?
Li1 N2 C17 C18 62.2(3) . . . . ?
N2 C17 C18 P3 -62.1(3) . . . . ?
C19 P3 C18 C17 143.80(19) . . . . ?
C22 P3 C18 C17 -108.3(2) . . . . ?
Li1 P3 C18 C17 25.9(2) . . . . ?
C18 P3 C19 C20 54.0(2) . . . . ?
C22 P3 C19 C20 -52.8(2) . . . . ?
Li1 P3 C19 C20 152.0(2) . . . . ?
C18 P3 C19 C21 -71.2(2) . . . . ?
C22 P3 C19 C21 -178.03(19) . . . . ?
Li1 P3 C19 C21 26.8(2) . . . . ?
C18 P3 C22 C24 -169.7(2) . . . . ?
C19 P3 C22 C24 -61.9(2) . . . . ?
Li1 P3 C22 C24 87.5(3) . . . . ?
C18 P3 C22 C23 67.7(2) . . . . ?
C19 P3 C22 C23 175.5(2) . . . . ?
Li1 P3 C22 C23 -35.2(3) . . . . ?
C17 N2 C25 C26 -163.1(2) . . . . ?
Li2 N2 C25 C26 -19.3(3) . . . . ?
Li1 N2 C25 C26 71.2(3) . . . . ?
N2 C25 C26 P4 47.6(3) . . . . ?
C27 P4 C26 C25 171.19(19) . . . . ?
C30 P4 C26 C25 65.5(2) . . . . ?
Li2 P4 C26 C25 -44.1(2) . . . . ?
C26 P4 C27 C28 -172.0(2) . . . . ?
C30 P4 C27 C28 -63.4(2) . . . . ?
Li2 P4 C27 C28 83.9(3) . . . . ?
C26 P4 C27 C29 65.8(2) . . . . ?
C30 P4 C27 C29 174.4(2) . . . . ?
Li2 P4 C27 C29 -38.3(3) . . . . ?
C26 P4 C30 C32 -86.9(2) . . . . ?
C27 P4 C30 C32 167.5(2) . . . . ?
Li2 P4 C30 C32 7.5(3) . . . . ?
C26 P4 C30 C31 41.7(2) . . . . ?
C27 P4 C30 C31 -63.9(2) . . . . ?
Li2 P4 C30 C31 136.0(2) . . . . ?
